data_7104637
loop_
_publ_author_name
'Livage, Carine'
'Guillou, Nathalie'
'Rabu, Pierre'
'Pattison, Philip'
'Marrot, J\'er\^ome'
'F\'erey, G\'erard'

_publ_section_title
;
 Bulk homochirality of a 3-D inorganic framework: ligand control of
 inorganic network chirality.
;
_journal_issue 30
_journal_name_full 'Chemical communications (Cambridge, England)'
_journal_page_first 4551
_journal_page_last 4553
_journal_paper_doi 10.1039/b904622d
_journal_volume 34
_journal_year 2009
_chemical_absolute_configuration right-L
_chemical_formula_moiety 'C30 H54 Co5 O27'
_chemical_formula_sum 'C30 H54 Co5 O27'
_chemical_formula_weight 1141.38
_chemical_name_common
;diaqua tri R-2-methylglutarate di 3-methylglutarate cobalt
(ii) pentahydrate
;
_chemical_name_systematic
;
diaqua tri R-2-methylglutarate di 3-methylglutarate cobalt (II) pentahydrate
;
_space_group_IT_number 213
_symmetry_cell_setting cubic
_symmetry_space_group_name_Hall 'P 4bd 2ab 3'
_symmetry_space_group_name_H-M 'P 41 3 2'
_atom_sites_solution_hydrogens geom
_atom_sites_solution_primary direct
_atom_sites_solution_secondary difmap
_audit_creation_method SHELXL-97
_cell_angle_alpha 90.00
_cell_angle_beta 90.00
_cell_angle_gamma 90.00
_cell_formula_units_Z 4
_cell_length_a 16.72680(10)
_cell_length_b 16.72680(10)
_cell_length_c 16.72680(10)
_cell_measurement_reflns_used 6855
_cell_measurement_temperature 296(2)
_cell_measurement_theta_max 25.31
_cell_measurement_theta_min 2.72
_cell_volume 4679.92(5)
_computing_cell_refinement 'Bruker APEX2'
_computing_data_collection 'Bruker APEX2'
_computing_data_reduction 'Bruker SAINT'
_computing_molecular_graphics Diamond
_computing_publication_material 'Bruker SHELXTL'
_computing_structure_refinement 'SHELXL-97 (Sheldrick, 1997)'
_computing_structure_solution 'SHELXS-97 (Sheldrick, 1990)'
_diffrn_ambient_temperature 296(2)
_diffrn_detector_area_resol_mean 512x512
_diffrn_measured_fraction_theta_full 0.999
_diffrn_measured_fraction_theta_max 0.999
_diffrn_measurement_device_type 'CCD area detector'
_diffrn_measurement_method 'phi and omega scans'
_diffrn_radiation_monochromator graphite
_diffrn_radiation_source 'fine-focus sealed tube'
_diffrn_radiation_type MoK\a
_diffrn_radiation_wavelength 0.71073
_diffrn_reflns_av_R_equivalents 0.0721
_diffrn_reflns_av_sigmaI/netI 0.0173
_diffrn_reflns_limit_h_max 23
_diffrn_reflns_limit_h_min -23
_diffrn_reflns_limit_k_max 21
_diffrn_reflns_limit_k_min -23
_diffrn_reflns_limit_l_max 23
_diffrn_reflns_limit_l_min -23
_diffrn_reflns_number 98330
_diffrn_reflns_theta_full 30.03
_diffrn_reflns_theta_max 30.03
_diffrn_reflns_theta_min 1.72
_exptl_absorpt_coefficient_mu 1.821
_exptl_absorpt_correction_T_max 0.8986
_exptl_absorpt_correction_T_min 0.8389
_exptl_absorpt_correction_type multi-scan
_exptl_absorpt_process_details 'SADABS (Sheldrick, V2.10)'
_exptl_crystal_colour pink
_exptl_crystal_density_diffrn 1.620
_exptl_crystal_density_method 'not measured'
_exptl_crystal_description parallelepiped
_exptl_crystal_F_000 2340
_exptl_crystal_size_max 0.10
_exptl_crystal_size_mid 0.08
_exptl_crystal_size_min 0.06
_refine_diff_density_max 0.802
_refine_diff_density_min -0.784
_refine_diff_density_rms 0.297
_refine_ls_abs_structure_details 'Flack H D (1983), Acta Cryst. A39, 876-881'
_refine_ls_abs_structure_Flack 0.03(4)
_refine_ls_extinction_coef 0.0113(12)
_refine_ls_extinction_expression Fc^*^=kFc[1+0.001xFc^2^\l^3^/sin(2\q)]^-1/4^
_refine_ls_extinction_method SHELXL
_refine_ls_goodness_of_fit_ref 1.191
_refine_ls_hydrogen_treatment constr
_refine_ls_matrix_type full
_refine_ls_number_parameters 129
_refine_ls_number_reflns 2302
_refine_ls_number_restraints 0
_refine_ls_restrained_S_all 1.191
_refine_ls_R_factor_all 0.0679
_refine_ls_R_factor_gt 0.0492
_refine_ls_shift/su_max 0.000
_refine_ls_shift/su_mean 0.000
_refine_ls_structure_factor_coef Fsqd
_refine_ls_weighting_details 'calc w=1/[\s^2^(Fo^2^)+(0.0871P)^2^+1.8179P] where P=(Fo^2^+2Fc^2^)/3'
_refine_ls_weighting_scheme calc
_refine_ls_wR_factor_gt 0.1285
_refine_ls_wR_factor_ref 0.1515
_reflns_number_gt 1965
_reflns_number_total 2302
_reflns_threshold_expression >2sigma(I)
_cod_data_source_file b904622d.txt
_cod_data_source_block 4
_cod_depositor_comments
;
The following automatic conversions were performed:
'_symmetry_cell_setting' value 'Cubic' changed to 'cubic' according to
'/home/saulius/struct/CIF-dictionaries/cif_core.dic' dictionary named
'cif_core.dic' version 2.4.1 from 2010-06-29.

Automatic conversion script
Id: cif_fix_enum 1527 2010-12-29 10:47:43Z saulius 
;
_cod_original_sg_symbol_H-M P4(1)32
_cod_database_code 7104637

loop_
_symmetry_equiv_pos_as_xyz
'x, y, z'
'-x+1/2, -y, z+1/2'
'-x, y+1/2, -z+1/2'
'x+1/2, -y+1/2, -z'
'z, x, y'
'z+1/2, -x+1/2, -y'
'-z+1/2, -x, y+1/2'
'-z, x+1/2, -y+1/2'
'y, z, x'
'-y, z+1/2, -x+1/2'
'y+1/2, -z+1/2, -x'
'-y+1/2, -z, x+1/2'
'y+3/4, x+1/4, -z+1/4'
'-y+3/4, -x+3/4, -z+3/4'
'y+1/4, -x+1/4, z+3/4'
'-y+1/4, x+3/4, z+1/4'
'x+3/4, z+1/4, -y+1/4'
'-x+1/4, z+3/4, y+1/4'
'-x+3/4, -z+3/4, -y+3/4'
'x+1/4, -z+1/4, y+3/4'
'z+3/4, y+1/4, -x+1/4'
'z+1/4, -y+1/4, x+3/4'
'-z+1/4, y+3/4, x+1/4'
'-z+3/4, -y+3/4, -x+3/4'

loop_
_atom_site_label
_atom_site_type_symbol
_atom_site_fract_x
_atom_site_fract_y
_atom_site_fract_z
_atom_site_U_iso_or_equiv
_atom_site_adp_type
_atom_site_occupancy
_atom_site_symmetry_multiplicity
_atom_site_calc_flag
_atom_site_refinement_flags
_atom_site_disorder_assembly
_atom_site_disorder_group
Co1 Co -0.05853(3) 0.44147(3) 0.05853(3) 0.0388(2) Uani 1 3 d S . .
Co2 Co -0.1250 0.56780(3) 0.18220(3) 0.0420(2) Uani 1 2 d S . .
O3 O 0.06497(16) 0.43132(17) 0.07019(18) 0.0498(6) Uani 1 1 d . . .
O1 O -0.06808(17) 0.45383(16) 0.18413(16) 0.0467(6) Uani 1 1 d . . .
O2 O 0.0197(2) 0.3642(2) 0.22694(19) 0.0583(8) Uani 1 1 d . . .
O4 O 0.1161(3) 0.5118(3) -0.0160(3) 0.0579(11) Uani 0.67 1 d P . .
C1 C -0.0302(3) 0.4180(3) 0.2392(2) 0.0512(9) Uani 1 1 d . . .
C2 C -0.0491(4) 0.4384(4) 0.3248(3) 0.0799(18) Uani 1 1 d . . .
H2 H -0.0561 0.4964 0.3294 0.096 Uiso 1 1 calc R . .
C3 C -0.1250 0.3975(3) 0.3525(3) 0.096(4) Uani 1 2 d S . .
H3A H -0.1193 0.3405 0.3439 0.115 Uiso 0.50 1 calc PR . .
H3B H -0.1307 0.4061 0.4095 0.115 Uiso 0.50 1 calc PR . .
C4 C 0.0065(17) 0.4161(15) 0.3729(14) 0.180(13) Uani 0.50 1 d P . .
HM1A H 0.0473 0.4563 0.3748 0.270 Uiso 0.50 1 calc PR . .
HM1B H 0.0291 0.3667 0.3543 0.270 Uiso 0.50 1 calc PR . .
HM1C H -0.0155 0.4086 0.4253 0.270 Uiso 0.50 1 calc PR . .
C5 C 0.1165(6) 0.4758(9) 0.0405(11) 0.142(7) Uani 0.67 1 d P . .
C6 C 0.2035(6) 0.4581(10) 0.0488(10) 0.123(5) Uani 0.67 1 d P . .
H6A H 0.2314 0.4798 0.0028 0.147 Uiso 0.67 1 calc PR . .
H6B H 0.2109 0.4006 0.0482 0.147 Uiso 0.67 1 calc PR . .
C7 C 0.2418(7) 0.4918(7) 0.1250 0.106(6) Uani 0.67 2 d SP . .
C8 C 0.216(4) 0.563(3) 0.091(5) 0.25(4) Uani 0.33 1 d P . .
OW1 O 0.0950(9) 0.5592(8) 0.0506(14) 0.120(7) Uani 0.33 1 d P . .
OW2 O 0.193(4) 0.554(4) 0.116(5) 0.32(4) Uiso 0.33 1 d P . .
OW3 O 0.189(5) 0.579(5) -0.108(6) 0.20(3) Uiso 0.17 1 d P . .

loop_
_atom_site_aniso_label
_atom_site_aniso_U_11
_atom_site_aniso_U_22
_atom_site_aniso_U_33
_atom_site_aniso_U_23
_atom_site_aniso_U_13
_atom_site_aniso_U_12
Co1 0.0388(2) 0.0388(2) 0.0388(2) -0.00420(19) -0.00420(19) 0.00420(19)
Co2 0.0435(4) 0.0413(3) 0.0413(3) -0.0094(3) 0.00052(18) 0.00052(18)
O3 0.0405(13) 0.0500(14) 0.0590(15) 0.0036(12) -0.0017(12) 0.0009(11)
O1 0.0544(15) 0.0463(13) 0.0392(12) -0.0056(10) -0.0011(11) 0.0101(11)
O2 0.066(2) 0.0613(18) 0.0476(15) 0.0000(13) 0.0009(13) 0.0233(15)
O4 0.053(3) 0.061(3) 0.060(3) 0.011(2) 0.014(2) -0.008(2)
C1 0.058(2) 0.054(2) 0.0412(18) -0.0024(16) 0.0000(16) 0.0151(17)
C2 0.120(5) 0.082(3) 0.038(2) -0.002(2) -0.003(2) 0.049(3)
C3 0.154(10) 0.067(3) 0.067(3) 0.019(4) 0.040(4) 0.040(4)
C4 0.26(3) 0.17(2) 0.113(16) -0.004(14) 0.06(2) 0.09(2)
C5 0.056(5) 0.148(12) 0.223(17) 0.122(12) -0.024(7) -0.026(6)
C6 0.050(5) 0.155(11) 0.164(13) 0.070(10) 0.007(6) -0.007(6)
C7 0.082(6) 0.082(6) 0.153(17) 0.015(8) -0.015(8) -0.019(8)
C8 0.20(5) 0.14(3) 0.42(11) 0.18(5) 0.02(5) -0.03(3)
OW1 0.076(8) 0.058(7) 0.23(2) 0.056(10) -0.049(10) -0.031(6)

loop_
_atom_type_symbol
_atom_type_description
_atom_type_scat_dispersion_real
_atom_type_scat_dispersion_imag
_atom_type_scat_source
C C 0.0033 0.0016 'International Tables Vol C Tables 4.2.6.8 and 6.1.1.4'
H H 0.0000 0.0000 'International Tables Vol C Tables 4.2.6.8 and 6.1.1.4'
O O 0.0106 0.0060 'International Tables Vol C Tables 4.2.6.8 and 6.1.1.4'
Co Co 0.3494 0.9721 'International Tables Vol C Tables 4.2.6.8 and 6.1.1.4'

loop_
_geom_angle_atom_site_label_1
_geom_angle_atom_site_label_2
_geom_angle_atom_site_label_3
_geom_angle
_geom_angle_site_symmetry_1
_geom_angle_site_symmetry_3
_geom_angle_publ_flag
O3 Co1 O3 99.57(10) 11_455 . ?
O3 Co1 O3 99.57(10) 11_455 8 ?
O3 Co1 O3 99.57(10) . 8 ?
O3 Co1 O1 79.35(11) 11_455 8 ?
O3 Co1 O1 171.00(11) . 8 ?
O3 Co1 O1 89.42(11) 8 8 ?
O3 Co1 O1 89.42(11) 11_455 11_455 ?
O3 Co1 O1 79.35(11) . 11_455 ?
O3 Co1 O1 171.00(11) 8 11_455 ?
O1 Co1 O1 91.69(12) 8 11_455 ?
O3 Co1 O1 171.00(11) 11_455 . ?
O3 Co1 O1 89.42(11) . . ?
O3 Co1 O1 79.35(11) 8 . ?
O1 Co1 O1 91.69(12) 8 . ?
O1 Co1 O1 91.69(12) 11_455 . ?
O2 Co2 O2 178.9(2) 8 21_455 ?
O2 Co2 O3 90.69(12) 8 8 ?
O2 Co2 O3 90.00(13) 21_455 8 ?
O2 Co2 O3 90.00(13) 8 21_455 ?
O2 Co2 O3 90.69(12) 21_455 21_455 ?
O3 Co2 O3 103.26(15) 8 21_455 ?
O2 Co2 O1 87.75(12) 8 19_455 ?
O2 Co2 O1 91.53(12) 21_455 19_455 ?
O3 Co2 O1 177.71(11) 8 19_455 ?
O3 Co2 O1 78.42(10) 21_455 19_455 ?
O2 Co2 O1 91.53(12) 8 . ?
O2 Co2 O1 87.75(12) 21_455 . ?
O3 Co2 O1 78.42(10) 8 . ?
O3 Co2 O1 177.71(11) 21_455 . ?
O1 Co2 O1 99.93(15) 19_455 . ?
C5 O3 Co1 127.0(5) . . ?
C5 O3 Co2 134.2(6) . 11_455 ?
Co1 O3 Co2 97.84(11) . 11_455 ?
C1 O1 Co1 129.5(2) . . ?
C1 O1 Co2 131.1(3) . . ?
Co1 O1 Co2 96.09(11) . . ?
C1 O2 Co2 132.6(3) . 11_455 ?
C5 O4 OW1 68.8(12) . . ?
O2 C1 O1 123.9(4) . . ?
O2 C1 C2 117.5(4) . . ?
O1 C1 C2 118.5(4) . . ?
C4 C2 C1 112.2(10) . . ?
C4 C2 C3 106.5(13) . . ?
C1 C2 C3 111.4(5) . . ?
C4 C2 H2 108.9 . . ?
C1 C2 H2 108.9 . . ?
C3 C2 H2 108.9 . . ?
C2 C3 C2 115.3(6) 19_455 . ?
C2 C3 H3A 108.5 19_455 . ?
C2 C3 H3A 108.5 . . ?
C2 C3 H3B 108.5 19_455 . ?
C2 C3 H3B 108.5 . . ?
H3A C3 H3B 107.5 . . ?
C2 C4 HM1A 109.5 . . ?
C2 C4 HM1B 109.5 . . ?
HM1A C4 HM1B 109.5 . . ?
C2 C4 HM1C 109.5 . . ?
HM1A C4 HM1C 109.5 . . ?
HM1B C4 HM1C 109.5 . . ?
O4 C5 O3 130.9(12) . . ?
O4 C5 OW1 65.2(11) . . ?
O3 C5 OW1 110.9(13) . . ?
O4 C5 C6 101.0(10) . . ?
O3 C5 C6 121.4(10) . . ?
OW1 C5 C6 115.0(12) . . ?
C5 C6 C7 114.3(14) . . ?
C5 C6 C8 88(2) . . ?
C7 C6 C8 46(2) . . ?
C5 C6 H6A 108.7 . . ?
C7 C6 H6A 108.7 . . ?
C8 C6 H6A 84.0 . . ?
C5 C6 H6B 108.7 . . ?
C7 C6 H6B 108.7 . . ?
C8 C6 H6B 154.9 . . ?
H6A C6 H6B 107.6 . . ?
OW2 C7 OW2 167(7) 13_455 . ?
OW2 C7 C8 25(5) 13_455 13_455 ?
OW2 C7 C8 145(5) . 13_455 ?
OW2 C7 C8 145(5) 13_455 . ?
OW2 C7 C8 25(5) . . ?
C8 C7 C8 135(5) 13_455 . ?
OW2 C7 C6 101(3) 13_455 . ?
OW2 C7 C6 86(4) . . ?
C8 C7 C6 126(3) 13_455 . ?
C8 C7 C6 81(4) . . ?
OW2 C7 C6 86(4) 13_455 13_455 ?
OW2 C7 C6 101(3) . 13_455 ?
C8 C7 C6 81(4) 13_455 13_455 ?
C8 C7 C6 126(3) . 13_455 ?
C6 C7 C6 112.5(13) . 13_455 ?
OW2 C8 C7 72(10) . . ?
OW2 C8 C6 87(10) . . ?
C7 C8 C6 53(2) . . ?
O4 OW1 C5 46.1(9) . . ?
C8 OW2 C7 83(10) . . ?

loop_
_geom_bond_atom_site_label_1
_geom_bond_atom_site_label_2
_geom_bond_distance
_geom_bond_site_symmetry_2
_geom_bond_publ_flag
Co1 O3 2.082(3) 11_455 ?
Co1 O3 2.082(3) . ?
Co1 O3 2.082(3) 8 ?
Co1 O1 2.117(3) 8 ?
Co1 O1 2.117(3) 11_455 ?
Co1 O1 2.117(3) . ?
Co2 O2 2.039(3) 8 ?
Co2 O2 2.039(3) 21_455 ?
Co2 O3 2.109(3) 8 ?
Co2 O3 2.109(3) 21_455 ?
Co2 O1 2.131(3) 19_455 ?
Co2 O1 2.131(3) . ?
O3 C5 1.243(10) . ?
O3 Co2 2.109(3) 11_455 ?
O1 C1 1.268(5) . ?
O2 C1 1.244(5) . ?
O2 Co2 2.039(3) 11_455 ?
O4 C5 1.120(13) . ?
O4 OW1 1.41(2) . ?
C1 C2 1.506(6) . ?
C2 C4 1.28(3) . ?
C2 C3 1.514(8) . ?
C2 H2 0.9800 . ?
C3 C2 1.514(8) 19_455 ?
C3 H3A 0.9700 . ?
C3 H3B 0.9700 . ?
C4 HM1A 0.9600 . ?
C4 HM1B 0.9600 . ?
C4 HM1C 0.9600 . ?
C5 OW1 1.45(2) . ?
C5 C6 1.492(15) . ?
C6 C7 1.534(18) . ?
C6 C8 1.90(8) . ?
C6 H6A 0.9700 . ?
C6 H6B 0.9700 . ?
C7 OW2 1.33(7) 13_455 ?
C7 OW2 1.33(7) . ?
C7 C8 1.39(4) 13_455 ?
C7 C8 1.39(4) . ?
C7 C6 1.534(18) 13_455 ?
C8 OW2 0.59(11) . ?
OW3 OW3 0.72(17) 14_554 ?
